data_4133001
loop_
_publ_author_name
'Liu, Siyuan'
'L\'egar\'e, Marc-Andr\'e'
'Hofmann, Alexander'
'Braunschweig, Holger'

_publ_section_title
;
 A Boradiselenirane and a Boraditellurirane: Isolable Heavy Analogs of
 Dioxiranes and Dithiiranes.
;
_journal_issue 36
_journal_name_full 'Journal of the American Chemical Society'
_journal_page_first 11223
_journal_page_last 11226
_journal_paper_doi 10.1021/jacs.8b07829
_journal_volume 140
_journal_year 2018
_chemical_formula_moiety 'C18 H34 B2 N4 Se2'
_chemical_formula_sum 'C18 H34 B2 N4 Se2'
_chemical_formula_weight 486.03
_space_group_crystal_system triclinic
_space_group_IT_number 2
_space_group_name_Hall '-P 1'
_space_group_name_H-M_alt 'P -1'
_atom_sites_solution_hydrogens geom
_atom_sites_solution_primary iterative
_atom_sites_solution_secondary difmap
_audit_creation_method SHELXL-2016/6
_cell_angle_alpha 108.77(2)
_cell_angle_beta 100.22(2)
_cell_angle_gamma 108.10(2)
_cell_formula_units_Z 1
_cell_length_a 8.085(2)
_cell_length_b 8.208(3)
_cell_length_c 9.845(3)
_cell_measurement_reflns_used 9947
_cell_measurement_temperature 100(2)
_cell_measurement_theta_max 27.46
_cell_measurement_theta_min 2.30
_cell_volume 559.3(3)
_computing_cell_refinement 'Saint+ ver. V8.38A (Bruker AXS)'
_computing_data_collection 'APEX2 ver. 2014.9 (Bruker AXS)'
_computing_data_reduction 'Saint+ ver. V8.38A (Bruker AXS)'
_computing_molecular_graphics 'ShelXLe (Huebschle et all, 2011)'
_computing_publication_material 'SHELXL-2016/6 (Sheldrick, 2016)'
_computing_structure_refinement 'SHELXL-2016/6 (Sheldrick, 2016)'
_computing_structure_solution 'SHELXT (Sheldrick, 2014)'
_diffrn_ambient_temperature 100(2)
_diffrn_detector 'CCD area detector (Apex2)'
_diffrn_detector_area_resol_mean 8.333
_diffrn_measured_fraction_theta_full 0.996
_diffrn_measured_fraction_theta_max 0.996
_diffrn_measurement_device_type 'Bruker X8-APEX II'
_diffrn_measurement_method '\f and \w scans'
_diffrn_radiation_monochromator 'multi-layer mirror'
_diffrn_radiation_type MoK\a
_diffrn_radiation_wavelength 0.71073
_diffrn_reflns_av_unetI/netI 0.0360
_diffrn_reflns_Laue_measured_fraction_full 0.996
_diffrn_reflns_Laue_measured_fraction_max 0.996
_diffrn_reflns_limit_h_max 9
_diffrn_reflns_limit_h_min -9
_diffrn_reflns_limit_k_max 10
_diffrn_reflns_limit_k_min -10
_diffrn_reflns_limit_l_max 12
_diffrn_reflns_limit_l_min -8
_diffrn_reflns_number 2185
_diffrn_reflns_point_group_measured_fraction_full 0.996
_diffrn_reflns_point_group_measured_fraction_max 0.996
_diffrn_reflns_theta_full 26.000
_diffrn_reflns_theta_max 26.021
_diffrn_reflns_theta_min 2.297
_diffrn_source 'rotating-anode (Nonius FR-591)'
_exptl_absorpt_coefficient_mu 3.315
_exptl_absorpt_correction_T_max 0.4305
_exptl_absorpt_correction_T_min 0.2081
_exptl_absorpt_correction_type multi-scan
_exptl_absorpt_process_details 'SadAbs 2016/2 (Bruker AXS)'
_exptl_crystal_colour colourless
_exptl_crystal_density_diffrn 1.443
_exptl_crystal_description plate
_exptl_crystal_F_000 248
_exptl_crystal_size_max 0.48
_exptl_crystal_size_mid 0.283
_exptl_crystal_size_min 0.256
_refine_diff_density_max 2.772
_refine_diff_density_min -1.285
_refine_diff_density_rms 0.170
_refine_ls_extinction_method none
_refine_ls_goodness_of_fit_ref 1.483
_refine_ls_hydrogen_treatment constr
_refine_ls_matrix_type full
_refine_ls_number_parameters 124
_refine_ls_number_reflns 2185
_refine_ls_number_restraints 0
_refine_ls_restrained_S_all 1.483
_refine_ls_R_factor_all 0.0549
_refine_ls_R_factor_gt 0.0526
_refine_ls_shift/su_max 0.000
_refine_ls_shift/su_mean 0.000
_refine_ls_structure_factor_coef Fsqd
_refine_ls_weighting_details 'w=1/[\s^2^(Fo^2^)+(0.1000P)^2^] where P=(Fo^2^+2Fc^2^)/3'
_refine_ls_weighting_scheme calc
_refine_ls_wR_factor_gt 0.1699
_refine_ls_wR_factor_ref 0.1708
_reflns_Friedel_coverage 0.000
_reflns_number_gt 2066
_reflns_number_total 2185
_reflns_threshold_expression 'I > 2\s(I)'
_cod_data_source_file ja8b07829_si_008.cif
_cod_data_source_block alho081_a_tw
_cod_database_code 4133001
_shelx_shelxl_version_number 2016/6
_shelx_space_group_comment
;
The symmetry employed for this shelxl refinement is uniquely defined
by the following loop, which should always be used as a source of
symmetry information in preference to the above space-group names.
They are only intended as comments.
;
_shelx_estimated_absorpt_t_min 0.299
_shelx_estimated_absorpt_t_max 0.484

loop_
_space_group_symop_operation_xyz
'x, y, z'
'-x, -y, -z'

loop_
_atom_site_label
_atom_site_type_symbol
_atom_site_fract_x
_atom_site_fract_y
_atom_site_fract_z
_atom_site_U_iso_or_equiv
_atom_site_adp_type
_atom_site_occupancy
_atom_site_site_symmetry_order
_atom_site_calc_flag
_atom_site_refinement_flags_posn
_atom_site_refinement_flags_adp
Se1 Se 0.35969(6) 0.58907(6) 0.50961(5) 0.0104(2) Uani 1 1 d . .
B1 B 0.5090(8) 0.5016(8) 0.6477(7) 0.0123(12) Uani 1 1 d . .
C1_1 C 0.6472(7) 0.6729(7) 0.8079(6) 0.0123(11) Uani 1 1 d . .
C2_1 C 0.7898(8) 0.8263(7) 0.7823(7) 0.0188(12) Uani 1 1 d . .
H2A_1 H 0.857423 0.935187 0.878352 0.028 Uiso 1 1 calc R U
H2B_1 H 0.727274 0.863682 0.710355 0.028 Uiso 1 1 calc R U
H2C_1 H 0.875106 0.777518 0.742062 0.028 Uiso 1 1 calc R U
C3_1 C 0.7557(8) 0.6045(8) 0.9055(6) 0.0201(13) Uani 1 1 d . .
H3A_1 H 0.836213 0.710265 1.000286 0.030 Uiso 1 1 calc R U
H3B_1 H 0.829469 0.550900 0.851144 0.030 Uiso 1 1 calc R U
H3C_1 H 0.670582 0.508850 0.927150 0.030 Uiso 1 1 calc R U
C4_1 C 0.5392(8) 0.7629(8) 0.8988(7) 0.0197(13) Uani 1 1 d . .
H4A_1 H 0.623669 0.862937 0.995190 0.030 Uiso 1 1 calc R U
H4B_1 H 0.449558 0.667774 0.917767 0.030 Uiso 1 1 calc R U
H4C_1 H 0.475645 0.815534 0.841551 0.030 Uiso 1 1 calc R U
C1_2 C 0.3727(8) 0.3225(7) 0.6688(6) 0.0130(11) Uani 1 1 d . .
N1_2 N 0.4071(7) 0.1729(6) 0.6748(5) 0.0144(10) Uani 1 1 d . .
C2_2 C 0.2541(8) 0.0421(8) 0.6794(7) 0.0195(12) Uani 1 1 d . .
H2_2 H 0.242888 -0.075367 0.682248 0.023 Uiso 1 1 calc R U
N2_2 N 0.1991(6) 0.2851(6) 0.6736(5) 0.0142(10) Uani 1 1 d . .
C3_2 C 0.1247(8) 0.1114(8) 0.6793(7) 0.0188(12) Uani 1 1 d . .
H3_2 H 0.004740 0.052994 0.682429 0.023 Uiso 1 1 calc R U
C4_2 C 0.5791(8) 0.1473(8) 0.6918(7) 0.0181(12) Uani 1 1 d . .
H4A_2 H 0.553803 0.013873 0.642059 0.027 Uiso 1 1 calc R U
H4B_2 H 0.644378 0.193406 0.799179 0.027 Uiso 1 1 calc R U
H4C_2 H 0.654630 0.217236 0.645429 0.027 Uiso 1 1 calc R U
C5_2 C 0.0943(8) 0.4022(9) 0.6789(8) 0.0222(14) Uani 1 1 d . .
H5A_2 H 0.035496 0.403383 0.757912 0.033 Uiso 1 1 calc R U
H5B_2 H 0.000504 0.351623 0.581231 0.033 Uiso 1 1 calc R U
H5C_2 H 0.176520 0.530226 0.701059 0.033 Uiso 1 1 calc R U

loop_
_atom_site_aniso_label
_atom_site_aniso_U_11
_atom_site_aniso_U_22
_atom_site_aniso_U_33
_atom_site_aniso_U_23
_atom_site_aniso_U_13
_atom_site_aniso_U_12
Se1 0.0125(3) 0.0126(3) 0.0108(3) 0.0081(2) 0.0058(2) 0.0065(2)
B1 0.013(3) 0.012(3) 0.010(3) 0.005(2) 0.003(2) 0.003(2)
C1_1 0.017(3) 0.008(2) 0.011(3) 0.004(2) 0.004(2) 0.004(2)
C2_1 0.019(3) 0.012(3) 0.021(3) 0.007(2) 0.001(2) 0.001(2)
C3_1 0.024(3) 0.019(3) 0.011(3) 0.005(2) -0.002(2) 0.007(2)
C4_1 0.025(3) 0.017(3) 0.015(3) 0.004(2) 0.008(2) 0.006(2)
C1_2 0.019(3) 0.013(3) 0.006(2) 0.003(2) 0.003(2) 0.006(2)
N1_2 0.020(2) 0.015(2) 0.010(2) 0.0080(19) 0.0037(19) 0.0057(19)
C2_2 0.029(3) 0.013(3) 0.014(3) 0.007(2) 0.006(2) 0.004(2)
N2_2 0.013(2) 0.014(2) 0.017(2) 0.0086(19) 0.0050(19) 0.0047(18)
C3_2 0.022(3) 0.013(3) 0.019(3) 0.011(2) 0.002(2) 0.000(2)
C4_2 0.021(3) 0.017(3) 0.017(3) 0.007(2) 0.008(2) 0.008(2)
C5_2 0.021(3) 0.025(3) 0.035(4) 0.022(3) 0.016(3) 0.014(3)

loop_
_atom_type_symbol
_atom_type_description
_atom_type_scat_dispersion_real
_atom_type_scat_dispersion_imag
_atom_type_scat_source
C C 0.0033 0.0016 'International Tables Vol C Tables 4.2.6.8 and 6.1.1.4'
H H 0.0000 0.0000 'International Tables Vol C Tables 4.2.6.8 and 6.1.1.4'
B B 0.0013 0.0007 'International Tables Vol C Tables 4.2.6.8 and 6.1.1.4'
N N 0.0061 0.0033 'International Tables Vol C Tables 4.2.6.8 and 6.1.1.4'
Se Se -0.0929 2.2259 'International Tables Vol C Tables 4.2.6.8 and 6.1.1.4'

loop_
_exptl_crystal_face_index_h
_exptl_crystal_face_index_k
_exptl_crystal_face_index_l
_exptl_crystal_face_perp_dist
2.00 0.00 1.00 0.1260
-2.00 0.00 -1.00 0.1280
1.00 0.00 0.00 0.1340
2.00 -1.00 2.00 0.0830
-1.00 1.00 -2.00 0.1700
1.00 -1.00 2.00 0.0780
1.00 1.00 -2.00 0.2210
2.00 -1.00 1.00 0.0740
-1.00 2.00 -2.00 0.1730
1.00 -2.00 2.00 0.0420
0.00 1.00 -1.00 0.1970
0.00 -1.00 1.00 0.0920
2.00 -1.00 0.00 0.0800
-2.00 2.00 -1.00 0.1540
2.00 -2.00 1.00 0.0400
-1.00 2.00 -1.00 0.1680
-2.00 1.00 1.00 0.1820
2.00 -1.00 -1.00 0.1110
-1.00 2.00 0.00 0.1410
1.00 -2.00 0.00 0.0560
-1.00 2.00 1.00 0.1570
1.00 -2.00 -1.00 0.0660

loop_
_geom_angle_atom_site_label_1
_geom_angle_atom_site_label_2
_geom_angle_atom_site_label_3
_geom_angle
_geom_angle_site_symmetry_3
B1 Se1 B1 86.5(2) 2_666
C1_1 B1 C1_2 113.2(5) .
C1_1 B1 Se1 113.1(4) .
C1_2 B1 Se1 110.9(4) .
C1_1 B1 Se1 114.4(4) 2_666
C1_2 B1 Se1 110.2(4) 2_666
Se1 B1 Se1 93.5(2) 2_666
C3_1 C1_1 C4_1 108.0(5) .
C3_1 C1_1 C2_1 106.5(5) .
C4_1 C1_1 C2_1 108.4(5) .
C3_1 C1_1 B1 111.7(4) .
C4_1 C1_1 B1 110.6(5) .
C2_1 C1_1 B1 111.4(5) .
C1_1 C2_1 H2A_1 109.5 .
C1_1 C2_1 H2B_1 109.5 .
H2A_1 C2_1 H2B_1 109.5 .
C1_1 C2_1 H2C_1 109.5 .
H2A_1 C2_1 H2C_1 109.5 .
H2B_1 C2_1 H2C_1 109.5 .
C1_1 C3_1 H3A_1 109.5 .
C1_1 C3_1 H3B_1 109.5 .
H3A_1 C3_1 H3B_1 109.5 .
C1_1 C3_1 H3C_1 109.5 .
H3A_1 C3_1 H3C_1 109.5 .
H3B_1 C3_1 H3C_1 109.5 .
C1_1 C4_1 H4A_1 109.5 .
C1_1 C4_1 H4B_1 109.5 .
H4A_1 C4_1 H4B_1 109.5 .
C1_1 C4_1 H4C_1 109.5 .
H4A_1 C4_1 H4C_1 109.5 .
H4B_1 C4_1 H4C_1 109.5 .
N2_2 C1_2 N1_2 105.3(5) .
N2_2 C1_2 B1 127.9(5) .
N1_2 C1_2 B1 126.6(5) .
C1_2 N1_2 C2_2 110.1(5) .
C1_2 N1_2 C4_2 129.2(5) .
C2_2 N1_2 C4_2 120.3(5) .
C3_2 C2_2 N1_2 107.4(5) .
C3_2 C2_2 H2_2 126.3 .
N1_2 C2_2 H2_2 126.3 .
C1_2 N2_2 C3_2 110.3(5) .
C1_2 N2_2 C5_2 129.1(5) .
C3_2 N2_2 C5_2 120.6(5) .
C2_2 C3_2 N2_2 106.9(5) .
C2_2 C3_2 H3_2 126.6 .
N2_2 C3_2 H3_2 126.6 .
N1_2 C4_2 H4A_2 109.5 .
N1_2 C4_2 H4B_2 109.5 .
H4A_2 C4_2 H4B_2 109.5 .
N1_2 C4_2 H4C_2 109.5 .
H4A_2 C4_2 H4C_2 109.5 .
H4B_2 C4_2 H4C_2 109.5 .
N2_2 C5_2 H5A_2 109.5 .
N2_2 C5_2 H5B_2 109.5 .
H5A_2 C5_2 H5B_2 109.5 .
N2_2 C5_2 H5C_2 109.5 .
H5A_2 C5_2 H5C_2 109.5 .
H5B_2 C5_2 H5C_2 109.5 .

loop_
_geom_bond_atom_site_label_1
_geom_bond_atom_site_label_2
_geom_bond_distance
_geom_bond_site_symmetry_2
Se1 B1 2.098(6) .
Se1 B1 2.100(6) 2_666
B1 C1_1 1.639(8) .
B1 C1_2 1.641(8) .
C1_1 C3_1 1.536(8) .
C1_1 C4_1 1.537(7) .
C1_1 C2_1 1.543(7) .
C2_1 H2A_1 0.9800 .
C2_1 H2B_1 0.9800 .
C2_1 H2C_1 0.9800 .
C3_1 H3A_1 0.9800 .
C3_1 H3B_1 0.9800 .
C3_1 H3C_1 0.9800 .
C4_1 H4A_1 0.9800 .
C4_1 H4B_1 0.9800 .
C4_1 H4C_1 0.9800 .
C1_2 N2_2 1.353(8) .
C1_2 N1_2 1.357(7) .
N1_2 C2_2 1.383(7) .
N1_2 C4_2 1.459(8) .
C2_2 C3_2 1.337(9) .
C2_2 H2_2 0.9500 .
N2_2 C3_2 1.388(7) .
N2_2 C5_2 1.461(7) .
C3_2 H3_2 0.9500 .
C4_2 H4A_2 0.9800 .
C4_2 H4B_2 0.9800 .
C4_2 H4C_2 0.9800 .
C5_2 H5A_2 0.9800 .
C5_2 H5B_2 0.9800 .
C5_2 H5C_2 0.9800 .

loop_
_geom_torsion_atom_site_label_1
_geom_torsion_atom_site_label_2
_geom_torsion_atom_site_label_3
_geom_torsion_atom_site_label_4
_geom_torsion
_geom_torsion_site_symmetry_1
C1_2 B1 C1_1 C3_1 53.4(6) .
Se1 B1 C1_1 C3_1 -179.4(4) .
Se1 B1 C1_1 C3_1 -74.0(5) 2_666
C1_2 B1 C1_1 C4_1 -67.0(6) .
Se1 B1 C1_1 C4_1 60.2(5) .
Se1 B1 C1_1 C4_1 165.6(4) 2_666
C1_2 B1 C1_1 C2_1 172.3(5) .
Se1 B1 C1_1 C2_1 -60.5(5) .
Se1 B1 C1_1 C2_1 44.9(6) 2_666
C1_1 B1 C1_2 N2_2 95.4(6) .
Se1 B1 C1_2 N2_2 -32.9(7) .
Se1 B1 C1_2 N2_2 -135.1(5) 2_666
C1_1 B1 C1_2 N1_2 -89.6(6) .
Se1 B1 C1_2 N1_2 142.1(4) .
Se1 B1 C1_2 N1_2 39.9(6) 2_666
N2_2 C1_2 N1_2 C2_2 1.5(6) .
B1 C1_2 N1_2 C2_2 -174.5(5) .
N2_2 C1_2 N1_2 C4_2 -171.7(5) .
B1 C1_2 N1_2 C4_2 12.4(9) .
C1_2 N1_2 C2_2 C3_2 -1.1(6) .
C4_2 N1_2 C2_2 C3_2 172.7(5) .
N1_2 C1_2 N2_2 C3_2 -1.3(6) .
B1 C1_2 N2_2 C3_2 174.6(5) .
N1_2 C1_2 N2_2 C5_2 176.3(6) .
B1 C1_2 N2_2 C5_2 -7.8(9) .
N1_2 C2_2 C3_2 N2_2 0.3(7) .
C1_2 N2_2 C3_2 C2_2 0.6(7) .
C5_2 N2_2 C3_2 C2_2 -177.2(5) .
